data_7710159
loop_
_publ_author_name
'Merschel, Arne'
'Vishnevskiy, Yury V.'
'Neumann, Beate'
'Stammler, Georg'
'Ghadwal, Rajendra S.'

_publ_section_title
;
 Crystalline phosphino-functionalized mesoionic olefins (p-MIOs)
;
_journal_name_full 'Dalton Transactions'
_journal_paper_doi 10.1039/D2DT01314B
_journal_year 2022
_chemical_formula_moiety 'C46 H51 N2 P'
_chemical_formula_sum 'C46 H51 N2 P'
_chemical_formula_weight 662.85
_space_group_crystal_system orthorhombic
_space_group_IT_number 61
_space_group_name_Hall '-P 2ac 2ab'
_space_group_name_H-M_alt 'P b c a'
_atom_sites_solution_hydrogens difmap
_atom_sites_solution_primary dual
_audit_creation_date 2020-04-30
_audit_creation_method
;
Olex2 1.3-ac4
(compiled 2019.04.23 svn.r3594 for Rigaku Oxford Diffraction, GUI svn.r5739)
;
_audit_update_record
;
2021-11-12 deposited with the CCDC.	2022-05-02 downloaded from the CCDC.
;
_cell_angle_alpha 90
_cell_angle_beta 90
_cell_angle_gamma 90
_cell_formula_units_Z 8
_cell_length_a 20.2225(4)
_cell_length_b 18.7068(4)
_cell_length_c 20.3020(4)
_cell_measurement_reflns_used 33994
_cell_measurement_temperature 100.0(1)
_cell_measurement_theta_max 31.9070
_cell_measurement_theta_min 2.6950
_cell_volume 7680.2(3)
_computing_cell_refinement 'CrysAlisPro 1.171.40.77a (Rigaku OD, 2020)'
_computing_data_collection 'CrysAlisPro 1.171.40.77a (Rigaku OD, 2020)'
_computing_data_reduction 'CrysAlisPro 1.171.40.77a (Rigaku OD, 2020)'
_computing_molecular_graphics 'Olex2 (Dolomanov et al., 2009)'
_computing_publication_material 'Olex2 (Dolomanov et al., 2009)'
_computing_structure_refinement 'ShelXL (Sheldrick, 2015)'
_computing_structure_solution 'ShelXT (Sheldrick, 2015)'
_diffrn_ambient_environment N~2~
_diffrn_ambient_temperature 100.0(1)
_diffrn_detector 'CCD plate'
_diffrn_detector_area_resol_mean 5.3114
_diffrn_detector_type Atlas
_diffrn_measured_fraction_theta_full 0.998
_diffrn_measured_fraction_theta_max 0.965
_diffrn_measurement_details
;
List of Runs (angles in degrees, time in seconds):

  # Type    Start    End  Width  t~exp~   \w     \q     \k     \f   Frames
#--------------------------------------------------------------------------
  1  \w    -42.00  13.00   1.00   44.00    --  -17.08 -77.00 -60.00   55
  2  \w     -8.00  85.00   1.00   44.00    --   17.08  57.00-150.00   93
  3  \w     -4.00  88.00   1.00   44.00    --   17.08  38.00 120.00   92
  4  \w      3.00  88.00   1.00   44.00    --   17.08  38.00 -60.00   85
  5  \w    -59.00  50.00   1.00   44.00    --   17.08 -19.00 120.00  109
  6  \w      0.00  67.00   1.00   44.00    --   17.08-118.00 -69.97   67
  7  \w      0.00  67.00   1.00   44.00    --   17.08-118.00 113.80   67
  8  \w    -51.00  42.00   1.00   44.00    --   17.08 -57.00 -30.00   93
  9  \w     55.00  70.00   1.00   44.00    --   17.08-154.00-153.27   15
;
_diffrn_measurement_device 'four-circle diffractometer'
_diffrn_measurement_device_type 'SuperNova, Dual, Cu at home/near, Atlas'
_diffrn_measurement_method '\w scans'
_diffrn_orient_matrix_type 'CrysAlisPro convention (1999,Acta A55,543-557)'
_diffrn_orient_matrix_UB_11 0.0261836000
_diffrn_orient_matrix_UB_12 -0.0237001000
_diffrn_orient_matrix_UB_13 0.0079034000
_diffrn_orient_matrix_UB_21 -0.0230048000
_diffrn_orient_matrix_UB_22 -0.0240505000
_diffrn_orient_matrix_UB_23 0.0143514000
_diffrn_orient_matrix_UB_31 -0.0039897000
_diffrn_orient_matrix_UB_32 -0.0172419000
_diffrn_orient_matrix_UB_33 -0.0308554000
_diffrn_radiation_monochromator mirror
_diffrn_radiation_probe x-ray
_diffrn_radiation_type 'Mo K\a'
_diffrn_radiation_wavelength 0.71073
_diffrn_reflns_av_R_equivalents 0.0622
_diffrn_reflns_av_unetI/netI 0.0383
_diffrn_reflns_Laue_measured_fraction_full 0.998
_diffrn_reflns_Laue_measured_fraction_max 0.965
_diffrn_reflns_limit_h_max 30
_diffrn_reflns_limit_h_min -28
_diffrn_reflns_limit_k_max 27
_diffrn_reflns_limit_k_min -28
_diffrn_reflns_limit_l_max 30
_diffrn_reflns_limit_l_min -28
_diffrn_reflns_number 162835
_diffrn_reflns_point_group_measured_fraction_full 0.998
_diffrn_reflns_point_group_measured_fraction_max 0.965
_diffrn_reflns_theta_full 25.242
_diffrn_reflns_theta_max 32.877
_diffrn_reflns_theta_min 2.495
_diffrn_source 'micro-focus sealed X-ray tube'
_diffrn_source_type 'SuperNova (Mo) X-ray Source'
_exptl_absorpt_coefficient_mu 0.105
_exptl_absorpt_correction_T_max 1.000
_exptl_absorpt_correction_T_min 0.574
_exptl_absorpt_correction_type gaussian
_exptl_absorpt_process_details
;
CrysAlisPro 1.171.40.77a (Rigaku Oxford Diffraction, 2020)
Numerical absorption correction based on gaussian integration over
			a multifaceted crystal model
Empirical absorption correction using spherical harmonics,
 implemented in SCALE3 ABSPACK scaling algorithm.
;
_exptl_crystal_colour black
_exptl_crystal_colour_primary black
_exptl_crystal_density_diffrn 1.147
_exptl_crystal_description plate
_exptl_crystal_F_000 2848
_exptl_crystal_size_max 0.309
_exptl_crystal_size_mid 0.246
_exptl_crystal_size_min 0.098
_refine_diff_density_max 0.419
_refine_diff_density_min -0.327
_refine_diff_density_rms 0.054
_refine_ls_extinction_method none
_refine_ls_goodness_of_fit_ref 1.023
_refine_ls_hydrogen_treatment refall
_refine_ls_matrix_type full
_refine_ls_number_parameters 646
_refine_ls_number_reflns 13820
_refine_ls_number_restraints 0
_refine_ls_restrained_S_all 1.023
_refine_ls_R_factor_all 0.0753
_refine_ls_R_factor_gt 0.0492
_refine_ls_shift/su_max 0.001
_refine_ls_shift/su_mean 0.000
_refine_ls_structure_factor_coef Fsqd
_refine_ls_weighting_details 'w=1/[\s^2^(Fo^2^)+(0.0530P)^2^+3.4464P] where P=(Fo^2^+2Fc^2^)/3'
_refine_ls_weighting_scheme calc
_refine_ls_wR_factor_gt 0.1133
_refine_ls_wR_factor_ref 0.1262
_reflns_Friedel_coverage 0.000
_reflns_number_gt 10265
_reflns_number_total 13820
_reflns_threshold_expression 'I > 2\s(I)'
_cod_data_source_file d2dt01314b2.cif
_cod_data_source_block compound_4a
_cod_database_code 7710159
_shelx_shelxl_version_number 2018/3
_chemical_oxdiff_formula C46H51N2P
_shelx_space_group_comment
;
The symmetry employed for this shelxl refinement is uniquely defined
by the following loop, which should always be used as a source of
symmetry information in preference to the above space-group names.
They are only intended as comments.
;
_shelx_estimated_absorpt_t_max 0.990
_shelx_estimated_absorpt_t_min 0.968
_diffrn_oxdiff_digest_frames
;
012bd8b2837bb5e2a7a4d47768f1240adf00676aff0
;
_reflns_odcompleteness_completeness 99.84
_reflns_odcompleteness_iscentric 1
_reflns_odcompleteness_theta 29.97
_olex2_refinement_description
;
;
_olex2_date_sample_data_collection 2020-04-16
_olex2_submission_special_instructions 'No special instructions were received'
_oxdiff_exptl_absorpt_empirical_details
;
Empirical correction (ABSPACK) includes:
- Absorption correction using spherical harmonics
- Frame scaling
;
_oxdiff_exptl_absorpt_empirical_full_max 1.140
_oxdiff_exptl_absorpt_empirical_full_min 0.954

loop_
_space_group_symop_operation_xyz
'x, y, z'
'-x+1/2, -y, z+1/2'
'x+1/2, -y+1/2, -z'
'-x, y+1/2, -z+1/2'
'-x, -y, -z'
'x-1/2, y, -z-1/2'
'-x-1/2, y-1/2, z'
'x, -y-1/2, z-1/2'

loop_
_atom_site_label
_atom_site_type_symbol
_atom_site_fract_x
_atom_site_fract_y
_atom_site_fract_z
_atom_site_U_iso_or_equiv
_atom_site_adp_type
_atom_site_occupancy
_atom_site_site_symmetry_order
_atom_site_calc_flag
_atom_site_refinement_flags_posn
_atom_site_refinement_flags_adp
_atom_site_refinement_flags_occupancy
_atom_site_disorder_assembly
_atom_site_disorder_group
P1 P 0.02315(2) 0.29884(2) 0.34247(2) 0.01515(7) Uani 1 1 d . . . . .
N1 N 0.09346(4) 0.18683(5) 0.28526(4) 0.01368(16) Uani 1 1 d . . . . .
N2 N 0.08283(5) 0.09585(5) 0.35091(4) 0.01483(17) Uani 1 1 d . . . . .
C1 C 0.10646(5) 0.11706(6) 0.29096(5) 0.01417(19) Uani 1 1 d . . . . .
C2 C 0.06097(5) 0.21346(6) 0.34167(5) 0.01464(19) Uani 1 1 d . . . . .
C3 C 0.05686(5) 0.15467(6) 0.38701(5) 0.01511(19) Uani 1 1 d . . . . .
C4 C 0.03558(6) 0.14921(7) 0.45025(6) 0.0200(2) Uani 1 1 d . . . . .
C5 C 0.13812(5) 0.07010(6) 0.24237(5) 0.0156(2) Uani 1 1 d . . . . .
C6 C 0.11643(6) -0.00060(6) 0.23492(6) 0.0208(2) Uani 1 1 d . . . . .
C7 C 0.14630(7) -0.04638(7) 0.18994(6) 0.0257(3) Uani 1 1 d . . . . .
C8 C 0.19866(7) -0.02292(7) 0.15179(6) 0.0271(3) Uani 1 1 d . . . . .
C9 C 0.22045(7) 0.04703(7) 0.15836(6) 0.0267(3) Uani 1 1 d . . . . .
C10 C 0.19085(6) 0.09350(7) 0.20298(6) 0.0210(2) Uani 1 1 d . . . . .
C11 C 0.10578(5) 0.22727(6) 0.22603(5) 0.01462(19) Uani 1 1 d . . . . .
C12 C 0.06318(6) 0.21662(6) 0.17277(5) 0.0165(2) Uani 1 1 d . . . . .
C13 C 0.07955(6) 0.25039(7) 0.11364(6) 0.0211(2) Uani 1 1 d . . . . .
C14 C 0.13543(7) 0.29278(7) 0.10883(6) 0.0248(3) Uani 1 1 d . . . . .
C15 C 0.17502(6) 0.30470(7) 0.16340(6) 0.0237(2) Uani 1 1 d . . . . .
C16 C 0.16065(6) 0.27287(6) 0.22400(6) 0.0183(2) Uani 1 1 d . . . . .
C17 C 0.00087(6) 0.17203(6) 0.17773(6) 0.0188(2) Uani 1 1 d . . . . .
C18 C 0.00115(7) 0.10921(7) 0.12959(7) 0.0270(3) Uani 1 1 d . . . . .
C19 C -0.06015(7) 0.21892(8) 0.16642(8) 0.0295(3) Uani 1 1 d . . . . .
C20 C 0.20276(6) 0.28856(7) 0.28431(7) 0.0231(2) Uani 1 1 d . . . . .
C21 C 0.27379(8) 0.26079(11) 0.27790(11) 0.0438(4) Uani 1 1 d . . . . .
C22 C 0.20407(8) 0.36854(8) 0.29876(7) 0.0291(3) Uani 1 1 d . . . . .
C23 C -0.05450(6) 0.27873(6) 0.38649(6) 0.0190(2) Uani 1 1 d . . . . .
C24 C -0.09825(7) 0.23045(8) 0.35809(7) 0.0308(3) Uani 1 1 d . . . . .
C25 C -0.15858(8) 0.21527(10) 0.38786(9) 0.0420(4) Uani 1 1 d . . . . .
C26 C -0.17627(7) 0.24776(10) 0.44637(8) 0.0382(4) Uani 1 1 d . . . . .
C27 C -0.13324(7) 0.29486(9) 0.47571(8) 0.0330(3) Uani 1 1 d . . . . .
C28 C -0.07293(6) 0.31075(7) 0.44589(7) 0.0254(3) Uani 1 1 d . . . . .
C29 C 0.06651(6) 0.34986(6) 0.40631(5) 0.0170(2) Uani 1 1 d . . . . .
C30 C 0.11491(6) 0.32106(7) 0.44759(6) 0.0202(2) Uani 1 1 d . . . . .
C31 C 0.14526(7) 0.36338(7) 0.49514(6) 0.0247(2) Uani 1 1 d . . . . .
C32 C 0.12751(7) 0.43453(7) 0.50228(6) 0.0264(3) Uani 1 1 d . . . . .
C33 C 0.08007(7) 0.46412(7) 0.46113(6) 0.0266(3) Uani 1 1 d . . . . .
C34 C 0.05033(7) 0.42217(7) 0.41302(6) 0.0223(2) Uani 1 1 d . . . . .
C35 C 0.09104(5) 0.02644(6) 0.37920(5) 0.01452(19) Uani 1 1 d . . . . .
C36 C 0.03658(6) -0.02008(6) 0.37999(5) 0.0165(2) Uani 1 1 d . . . . .
C37 C 0.04682(6) -0.08873(6) 0.40458(6) 0.0207(2) Uani 1 1 d . . . . .
C38 C 0.10821(7) -0.10933(6) 0.42800(6) 0.0232(2) Uani 1 1 d . . . . .
C39 C 0.16039(6) -0.06156(7) 0.42912(6) 0.0223(2) Uani 1 1 d . . . . .
C40 C 0.15265(6) 0.00797(6) 0.40527(6) 0.0178(2) Uani 1 1 d . . . . .
C41 C -0.03152(6) 0.00264(7) 0.35581(6) 0.0225(2) Uani 1 1 d . . . . .
C42 C -0.05570(8) -0.04216(11) 0.29738(8) 0.0393(4) Uani 1 1 d . . . . .
C43 C -0.08196(7) -0.00177(9) 0.41173(8) 0.0322(3) Uani 1 1 d . . . . .
C44 C 0.20853(6) 0.06192(7) 0.41098(7) 0.0241(2) Uani 1 1 d . . . . .
C45 C 0.22724(8) 0.07109(10) 0.48405(8) 0.0362(3) Uani 1 1 d . . . . .
C46 C 0.26922(7) 0.04151(9) 0.37038(7) 0.0293(3) Uani 1 1 d . . . . .
H13 H 0.0523(7) 0.2444(8) 0.0767(8) 0.022(4) Uiso 1 1 d . . . . .
H6 H 0.0791(8) -0.0188(9) 0.2607(8) 0.031(4) Uiso 1 1 d . . . . .
H10 H 0.2074(8) 0.1412(10) 0.2066(8) 0.032(4) Uiso 1 1 d . . . . .
H4A H 0.0357(8) 0.1037(9) 0.4728(8) 0.025(4) Uiso 1 1 d . . . . .
H30 H 0.1270(7) 0.2716(8) 0.4440(7) 0.018(3) Uiso 1 1 d . . . . .
H15 H 0.2127(8) 0.3364(9) 0.1601(7) 0.025(4) Uiso 1 1 d . . . . .
H19A H -0.0608(8) 0.2375(9) 0.1189(9) 0.032(4) Uiso 1 1 d . . . . .
H17 H -0.0021(7) 0.1517(8) 0.2221(7) 0.020(4) Uiso 1 1 d . . . . .
H4B H 0.0184(8) 0.1901(9) 0.4713(8) 0.026(4) Uiso 1 1 d . . . . .
H39 H 0.2022(9) -0.0737(9) 0.4473(8) 0.034(4) Uiso 1 1 d . . . . .
H37 H 0.0106(8) -0.1225(9) 0.4055(8) 0.030(4) Uiso 1 1 d . . . . .
H46A H 0.2889(9) -0.0032(10) 0.3870(9) 0.036(5) Uiso 1 1 d . . . . .
H41 H -0.0284(9) 0.0518(10) 0.3411(8) 0.033(4) Uiso 1 1 d . . . . .
H18A H 0.0398(9) 0.0781(9) 0.1355(8) 0.030(4) Uiso 1 1 d . . . . .
H9 H 0.2573(9) 0.0636(9) 0.1316(8) 0.034(4) Uiso 1 1 d . . . . .
H31 H 0.1785(9) 0.3420(9) 0.5231(8) 0.035(4) Uiso 1 1 d . . . . .
H44 H 0.1925(8) 0.1067(9) 0.3941(8) 0.028(4) Uiso 1 1 d . . . . .
H14 H 0.1465(8) 0.3144(9) 0.0670(8) 0.032(4) Uiso 1 1 d . . . . .
H18B H 0.0021(9) 0.1256(10) 0.0841(9) 0.036(5) Uiso 1 1 d . . . . .
H38 H 0.1141(8) -0.1563(9) 0.4443(8) 0.032(4) Uiso 1 1 d . . . . .
H7 H 0.1290(8) -0.0946(9) 0.1854(8) 0.029(4) Uiso 1 1 d . . . . .
H22A H 0.2267(9) 0.3954(10) 0.2637(9) 0.038(5) Uiso 1 1 d . . . . .
H22B H 0.2275(9) 0.3776(10) 0.3405(9) 0.040(5) Uiso 1 1 d . . . . .
H20 H 0.1822(9) 0.2635(10) 0.3219(8) 0.035(4) Uiso 1 1 d . . . . .
H46B H 0.3031(9) 0.0798(10) 0.3739(9) 0.039(5) Uiso 1 1 d . . . . .
H19B H -0.0610(8) 0.2580(10) 0.1984(9) 0.034(4) Uiso 1 1 d . . . . .
H34 H 0.0164(8) 0.4450(9) 0.3845(8) 0.030(4) Uiso 1 1 d . . . . .
H46C H 0.2581(9) 0.0328(10) 0.3236(9) 0.038(5) Uiso 1 1 d . . . . .
H28 H -0.0423(9) 0.3461(9) 0.4676(8) 0.034(4) Uiso 1 1 d . . . . .
H32 H 0.1485(9) 0.4650(10) 0.5361(9) 0.037(5) Uiso 1 1 d . . . . .
H27 H -0.1450(9) 0.3179(10) 0.5177(9) 0.041(5) Uiso 1 1 d . . . . .
H26 H -0.2176(10) 0.2372(11) 0.4670(9) 0.048(5) Uiso 1 1 d . . . . .
H33 H 0.0663(9) 0.5141(10) 0.4672(9) 0.038(5) Uiso 1 1 d . . . . .
H8 H 0.2209(9) -0.0543(9) 0.1209(8) 0.034(4) Uiso 1 1 d . . . . .
H18C H -0.0404(9) 0.0817(10) 0.1353(9) 0.037(5) Uiso 1 1 d . . . . .
H22C H 0.1584(9) 0.3875(9) 0.3027(8) 0.034(4) Uiso 1 1 d . . . . .
H19C H -0.1014(9) 0.1895(10) 0.1742(9) 0.037(5) Uiso 1 1 d . . . . .
H43A H -0.0665(10) 0.0261(11) 0.4501(10) 0.050(6) Uiso 1 1 d . . . . .
H45A H 0.1875(10) 0.0865(10) 0.5086(9) 0.043(5) Uiso 1 1 d . . . . .
H24 H -0.0868(9) 0.2066(10) 0.3175(9) 0.039(5) Uiso 1 1 d . . . . .
H42A H -0.0580(11) -0.0955(13) 0.3092(11) 0.059(6) Uiso 1 1 d . . . . .
H42B H -0.0288(10) -0.0373(11) 0.2576(11) 0.051(6) Uiso 1 1 d . . . . .
H43B H -0.0879(10) -0.0525(12) 0.4273(10) 0.053(6) Uiso 1 1 d . . . . .
H43C H -0.1261(10) 0.0178(11) 0.3969(10) 0.050(5) Uiso 1 1 d . . . . .
H42C H -0.1017(11) -0.0259(11) 0.2859(10) 0.055(6) Uiso 1 1 d . . . . .
H45B H 0.2480(10) 0.0236(12) 0.5031(10) 0.056(6) Uiso 1 1 d . . . . .
H21A H 0.2979(10) 0.2757(11) 0.3172(10) 0.051(6) Uiso 1 1 d . . . . .
H45C H 0.2605(11) 0.1099(12) 0.4879(10) 0.060(6) Uiso 1 1 d . . . . .
H21B H 0.2743(10) 0.2085(11) 0.2747(10) 0.049(6) Uiso 1 1 d . . . . .
H21C H 0.2947(11) 0.2818(12) 0.2366(11) 0.063(7) Uiso 1 1 d . . . . .
H25 H -0.1849(12) 0.1806(13) 0.3655(11) 0.069(7) Uiso 1 1 d . . . . .

loop_
_atom_site_aniso_label
_atom_site_aniso_U_11
_atom_site_aniso_U_22
_atom_site_aniso_U_33
_atom_site_aniso_U_23
_atom_site_aniso_U_13
_atom_site_aniso_U_12
P1 0.01744(13) 0.01247(12) 0.01555(12) 0.00008(9) -0.00024(10) 0.00198(10)
N1 0.0156(4) 0.0120(4) 0.0134(4) 0.0007(3) 0.0011(3) 0.0003(3)
N2 0.0195(4) 0.0107(4) 0.0143(4) 0.0010(3) 0.0028(3) 0.0013(3)
C1 0.0151(5) 0.0130(5) 0.0144(4) 0.0009(4) 0.0011(4) -0.0002(4)
C2 0.0174(5) 0.0127(4) 0.0139(4) 0.0002(4) 0.0014(4) 0.0016(4)
C3 0.0174(5) 0.0122(5) 0.0157(5) -0.0007(4) 0.0000(4) 0.0011(4)
C4 0.0273(6) 0.0170(5) 0.0156(5) 0.0005(4) 0.0036(4) 0.0034(4)
C5 0.0184(5) 0.0148(5) 0.0135(4) 0.0004(4) 0.0013(4) 0.0032(4)
C6 0.0290(6) 0.0156(5) 0.0178(5) -0.0009(4) 0.0032(4) 0.0005(4)
C7 0.0407(7) 0.0168(5) 0.0195(5) -0.0016(4) 0.0011(5) 0.0064(5)
C8 0.0404(7) 0.0242(6) 0.0168(5) 0.0004(4) 0.0048(5) 0.0158(5)
C9 0.0299(6) 0.0278(6) 0.0223(6) 0.0035(5) 0.0100(5) 0.0097(5)
C10 0.0223(5) 0.0194(5) 0.0214(5) 0.0017(4) 0.0057(4) 0.0035(4)
C11 0.0173(5) 0.0116(4) 0.0150(4) 0.0023(4) 0.0033(4) 0.0020(4)
C12 0.0193(5) 0.0136(5) 0.0165(5) 0.0003(4) 0.0019(4) 0.0028(4)
C13 0.0291(6) 0.0183(5) 0.0158(5) 0.0018(4) 0.0015(4) 0.0042(5)
C14 0.0356(7) 0.0186(5) 0.0203(5) 0.0054(4) 0.0100(5) 0.0017(5)
C15 0.0252(6) 0.0173(5) 0.0286(6) 0.0040(4) 0.0101(5) -0.0022(4)
C16 0.0172(5) 0.0149(5) 0.0228(5) 0.0015(4) 0.0025(4) 0.0002(4)
C17 0.0205(5) 0.0183(5) 0.0176(5) 0.0000(4) -0.0016(4) -0.0004(4)
C18 0.0321(7) 0.0221(6) 0.0268(6) -0.0055(5) -0.0054(5) -0.0022(5)
C19 0.0212(6) 0.0296(7) 0.0378(7) -0.0022(6) -0.0036(5) 0.0035(5)
C20 0.0186(5) 0.0213(6) 0.0296(6) 0.0007(5) -0.0013(5) -0.0038(4)
C21 0.0240(7) 0.0450(10) 0.0623(11) -0.0171(9) -0.0115(7) 0.0063(6)
C22 0.0312(7) 0.0233(6) 0.0327(7) -0.0027(5) 0.0025(6) -0.0068(5)
C23 0.0168(5) 0.0188(5) 0.0214(5) 0.0019(4) -0.0011(4) 0.0033(4)
C24 0.0257(6) 0.0370(8) 0.0297(7) -0.0033(6) -0.0012(5) -0.0077(5)
C25 0.0267(7) 0.0529(10) 0.0462(9) 0.0015(8) -0.0031(6) -0.0146(7)
C26 0.0193(6) 0.0539(10) 0.0415(8) 0.0117(7) 0.0045(6) 0.0017(6)
C27 0.0231(6) 0.0424(8) 0.0336(7) 0.0032(6) 0.0076(5) 0.0090(6)
C28 0.0203(6) 0.0285(6) 0.0272(6) -0.0022(5) 0.0037(5) 0.0050(5)
C29 0.0196(5) 0.0147(5) 0.0167(5) -0.0006(4) 0.0024(4) -0.0008(4)
C30 0.0208(5) 0.0189(5) 0.0210(5) 0.0009(4) 0.0000(4) -0.0003(4)
C31 0.0240(6) 0.0281(6) 0.0221(6) 0.0018(5) -0.0034(5) -0.0056(5)
C32 0.0330(7) 0.0255(6) 0.0209(5) -0.0031(5) 0.0004(5) -0.0110(5)
C33 0.0378(7) 0.0167(6) 0.0254(6) -0.0035(5) 0.0026(5) -0.0046(5)
C34 0.0283(6) 0.0163(5) 0.0223(5) -0.0011(4) -0.0001(5) 0.0008(4)
C35 0.0197(5) 0.0106(4) 0.0132(4) 0.0002(3) 0.0013(4) 0.0002(4)
C36 0.0207(5) 0.0155(5) 0.0133(4) 0.0002(4) 0.0001(4) -0.0020(4)
C37 0.0282(6) 0.0147(5) 0.0191(5) 0.0000(4) 0.0022(4) -0.0045(4)
C38 0.0344(7) 0.0136(5) 0.0217(5) 0.0030(4) 0.0001(5) 0.0025(5)
C39 0.0256(6) 0.0186(5) 0.0228(5) -0.0001(4) -0.0033(4) 0.0060(4)
C40 0.0188(5) 0.0151(5) 0.0194(5) -0.0017(4) -0.0007(4) 0.0008(4)
C41 0.0202(5) 0.0236(6) 0.0238(6) 0.0035(5) -0.0045(4) -0.0049(4)
C42 0.0274(7) 0.0648(12) 0.0258(7) -0.0084(7) -0.0054(6) -0.0119(7)
C43 0.0228(6) 0.0414(8) 0.0324(7) -0.0053(6) 0.0013(5) 0.0010(6)
C44 0.0175(5) 0.0194(6) 0.0355(7) -0.0031(5) -0.0024(5) -0.0004(4)
C45 0.0274(7) 0.0428(9) 0.0383(8) -0.0190(7) 0.0022(6) -0.0087(6)
C46 0.0212(6) 0.0366(8) 0.0301(7) 0.0007(6) 0.0014(5) -0.0016(5)

loop_
_atom_type_symbol
_atom_type_description
_atom_type_scat_dispersion_real
_atom_type_scat_dispersion_imag
_atom_type_scat_source
C C 0.0033 0.0016 'International Tables Vol C Tables 4.2.6.8 and 6.1.1.4'
H H 0.0000 0.0000 'International Tables Vol C Tables 4.2.6.8 and 6.1.1.4'
N N 0.0061 0.0033 'International Tables Vol C Tables 4.2.6.8 and 6.1.1.4'
P P 0.1023 0.0942 'International Tables Vol C Tables 4.2.6.8 and 6.1.1.4'

loop_
_exptl_crystal_face_index_h
_exptl_crystal_face_index_k
_exptl_crystal_face_index_l
_exptl_crystal_face_perp_dist
0 0 2 0.0433
2 0 -2 0.0818
0 2 2 0.1115
0 -2 -2 0.1483
-2 2 2 0.0834
0 0 -2 0.0552
2 0 2 0.0522
-19 -14 -16 0.1157
-2 0 2 0.1041
-2 -2 2 0.1078
2 2 -2 0.0994
-26 -11 -4 0.1343
0 -2 2 0.1328
-2 2 -2 0.0970
2 -2 -2 0.1298

loop_
_geom_angle_atom_site_label_1
_geom_angle_atom_site_label_2
_geom_angle_atom_site_label_3
_geom_angle
_geom_angle_site_symmetry_1
_geom_angle_site_symmetry_3
_geom_angle_publ_flag
C2 P1 C23 100.84(5) . . ?
C2 P1 C29 105.63(5) . . ?
C29 P1 C23 99.83(5) . . ?
C1 N1 C2 111.47(9) . . ?
C1 N1 C11 123.39(9) . . ?
C2 N1 C11 124.89(9) . . ?
C1 N2 C3 111.32(9) . . ?
C1 N2 C35 125.52(9) . . ?
C3 N2 C35 122.57(9) . . ?
N1 C1 N2 106.97(9) . . ?
N1 C1 C5 127.74(9) . . ?
N2 C1 C5 125.27(9) . . ?
N1 C2 P1 121.79(8) . . ?
N1 C2 C3 106.06(9) . . ?
C3 C2 P1 131.27(8) . . ?
N2 C3 C2 103.92(9) . . ?
C4 C3 N2 123.09(10) . . ?
C4 C3 C2 132.98(10) . . ?
C3 C4 H4A 120.9(9) . . ?
C3 C4 H4B 119.0(10) . . ?
H4A C4 H4B 120.1(13) . . ?
C6 C5 C1 120.06(10) . . ?
C6 C5 C10 118.08(10) . . ?
C10 C5 C1 121.85(10) . . ?
C5 C6 H6 120.7(10) . . ?
C7 C6 C5 121.09(12) . . ?
C7 C6 H6 118.2(10) . . ?
C6 C7 H7 118.6(10) . . ?
C8 C7 C6 120.33(12) . . ?
C8 C7 H7 121.1(10) . . ?
C7 C8 C9 119.25(11) . . ?
C7 C8 H8 121.6(10) . . ?
C9 C8 H8 119.1(10) . . ?
C8 C9 C10 121.03(12) . . ?
C8 C9 H9 119.4(10) . . ?
C10 C9 H9 119.5(10) . . ?
C5 C10 H10 120.9(10) . . ?
C9 C10 C5 120.21(12) . . ?
C9 C10 H10 118.9(10) . . ?
C12 C11 N1 117.65(9) . . ?
C12 C11 C16 123.57(10) . . ?
C16 C11 N1 118.74(10) . . ?
C11 C12 C17 122.70(10) . . ?
C13 C12 C11 117.05(11) . . ?
C13 C12 C17 120.24(10) . . ?
C12 C13 H13 119.6(9) . . ?
C14 C13 C12 120.90(11) . . ?
C14 C13 H13 119.5(9) . . ?
C13 C14 C15 120.51(11) . . ?
C13 C14 H14 119.4(10) . . ?
C15 C14 H14 120.1(10) . . ?
C14 C15 C16 121.03(11) . . ?
C14 C15 H15 119.9(9) . . ?
C16 C15 H15 119.1(9) . . ?
C11 C16 C20 122.55(10) . . ?
C15 C16 C11 116.76(11) . . ?
C15 C16 C20 120.68(11) . . ?
C12 C17 C18 112.20(10) . . ?
C12 C17 C19 110.18(10) . . ?
C12 C17 H17 109.0(9) . . ?
C18 C17 C19 110.34(11) . . ?
C18 C17 H17 106.9(9) . . ?
C19 C17 H17 108.1(9) . . ?
C17 C18 H18A 112.3(10) . . ?
C17 C18 H18B 111.3(11) . . ?
C17 C18 H18C 108.7(10) . . ?
H18A C18 H18B 106.7(14) . . ?
H18A C18 H18C 110.6(14) . . ?
H18B C18 H18C 107.0(15) . . ?
C17 C19 H19A 110.2(9) . . ?
C17 C19 H19B 110.1(10) . . ?
C17 C19 H19C 109.2(10) . . ?
H19A C19 H19B 111.7(14) . . ?
H19A C19 H19C 108.8(14) . . ?
H19B C19 H19C 106.7(14) . . ?
C16 C20 C21 113.02(12) . . ?
C16 C20 C22 110.74(11) . . ?
C16 C20 H20 107.2(10) . . ?
C21 C20 H20 107.4(10) . . ?
C22 C20 C21 109.43(12) . . ?
C22 C20 H20 108.9(10) . . ?
C20 C21 H21A 107.5(12) . . ?
C20 C21 H21B 110.7(12) . . ?
C20 C21 H21C 109.1(13) . . ?
H21A C21 H21B 109.6(17) . . ?
H21A C21 H21C 110.9(17) . . ?
H21B C21 H21C 109.1(17) . . ?
C20 C22 H22A 111.7(11) . . ?
C20 C22 H22B 110.0(11) . . ?
C20 C22 H22C 110.5(10) . . ?
H22A C22 H22B 108.0(15) . . ?
H22A C22 H22C 107.9(14) . . ?
H22B C22 H22C 108.5(15) . . ?
C24 C23 P1 118.24(10) . . ?
C24 C23 C28 117.84(12) . . ?
C28 C23 P1 123.89(10) . . ?
C23 C24 C25 120.71(14) . . ?
C23 C24 H24 120.1(11) . . ?
C25 C24 H24 119.2(11) . . ?
C24 C25 H25 114.9(14) . . ?
C26 C25 C24 120.74(15) . . ?
C26 C25 H25 124.3(14) . . ?
C25 C26 H26 120.9(12) . . ?
C27 C26 C25 119.39(14) . . ?
C27 C26 H26 119.7(12) . . ?
C26 C27 C28 120.17(14) . . ?
C26 C27 H27 120.1(11) . . ?
C28 C27 H27 119.7(11) . . ?
C23 C28 H28 119.6(10) . . ?
C27 C28 C23 121.13(13) . . ?
C27 C28 H28 119.2(10) . . ?
C30 C29 P1 123.97(9) . . ?
C30 C29 C34 118.61(11) . . ?
C34 C29 P1 117.42(9) . . ?
C29 C30 H30 120.3(9) . . ?
C31 C30 C29 120.40(12) . . ?
C31 C30 H30 119.3(9) . . ?
C30 C31 H31 118.6(10) . . ?
C32 C31 C30 120.31(12) . . ?
C32 C31 H31 121.1(10) . . ?
C31 C32 C33 119.95(12) . . ?
C31 C32 H32 121.0(10) . . ?
C33 C32 H32 119.0(10) . . ?
C32 C33 C34 119.81(12) . . ?
C32 C33 H33 120.0(10) . . ?
C34 C33 H33 120.2(11) . . ?
C29 C34 H34 121.4(10) . . ?
C33 C34 C29 120.88(12) . . ?
C33 C34 H34 117.7(10) . . ?
C36 C35 N2 118.47(10) . . ?
C40 C35 N2 118.71(10) . . ?
C40 C35 C36 122.82(10) . . ?
C35 C36 C41 122.20(10) . . ?
C37 C36 C35 117.33(11) . . ?
C37 C36 C41 120.48(10) . . ?
C36 C37 H37 119.8(10) . . ?
C38 C37 C36 120.86(11) . . ?
C38 C37 H37 119.3(10) . . ?
C37 C38 H38 119.4(10) . . ?
C39 C38 C37 120.67(11) . . ?
C39 C38 H38 119.9(10) . . ?
C38 C39 C40 120.71(11) . . ?
C38 C39 H39 122.1(11) . . ?
C40 C39 H39 117.1(11) . . ?
C35 C40 C44 121.86(10) . . ?
C39 C40 C35 117.48(11) . . ?
C39 C40 C44 120.59(11) . . ?
C36 C41 C42 112.67(12) . . ?
C36 C41 C43 110.43(10) . . ?
C36 C41 H41 107.8(10) . . ?
C42 C41 H41 107.5(10) . . ?
C43 C41 C42 109.42(11) . . ?
C43 C41 H41 108.9(10) . . ?
C41 C42 H42A 111.4(12) . . ?
C41 C42 H42B 114.3(12) . . ?
C41 C42 H42C 108.0(12) . . ?
H42A C42 H42B 107.9(17) . . ?
H42A C42 H42C 107.8(17) . . ?
H42B C42 H42C 107.2(16) . . ?
C41 C43 H43A 110.2(12) . . ?
C41 C43 H43B 111.3(12) . . ?
C41 C43 H43C 110.4(11) . . ?
H43A C43 H43B 106.7(16) . . ?
H43A C43 H43C 108.9(16) . . ?
H43B C43 H43C 109.3(17) . . ?
C40 C44 C45 109.27(11) . . ?
C40 C44 C46 112.99(11) . . ?
C40 C44 H44 107.5(10) . . ?
C45 C44 H44 109.2(10) . . ?
C46 C44 C45 110.50(11) . . ?
C46 C44 H44 107.3(10) . . ?
C44 C45 H45A 108.6(11) . . ?
C44 C45 H45B 110.9(11) . . ?
C44 C45 H45C 108.8(12) . . ?
H45A C45 H45B 112.5(16) . . ?
H45A C45 H45C 107.4(16) . . ?
H45B C45 H45C 108.4(17) . . ?
C44 C46 H46A 110.6(10) . . ?
C44 C46 H46B 109.6(11) . . ?
C44 C46 H46C 112.2(11) . . ?
H46A C46 H46B 107.9(14) . . ?
H46A C46 H46C 106.2(15) . . ?
H46B C46 H46C 110.1(14) . . ?

loop_
_geom_bond_atom_site_label_1
_geom_bond_atom_site_label_2
_geom_bond_distance
_geom_bond_site_symmetry_2
_geom_bond_publ_flag
P1 C2 1.7710(11) . ?
P1 C23 1.8457(12) . ?
P1 C29 1.8329(12) . ?
N1 C1 1.3366(13) . ?
N1 C2 1.4113(13) . ?
N1 C11 1.4424(13) . ?
N2 C1 1.3664(13) . ?
N2 C3 1.4226(14) . ?
N2 C35 1.4294(14) . ?
C1 C5 1.4678(15) . ?
C2 C3 1.4366(15) . ?
C3 C4 1.3578(15) . ?
C4 H4A 0.967(16) . ?
C4 H4B 0.942(17) . ?
C5 C6 1.4015(16) . ?
C5 C10 1.4030(16) . ?
C6 C7 1.3898(17) . ?
C6 H6 0.979(17) . ?
C7 C8 1.383(2) . ?
C7 H7 0.972(17) . ?
C8 C9 1.387(2) . ?
C8 H8 0.970(17) . ?
C9 C10 1.3910(17) . ?
C9 H9 0.973(18) . ?
C10 H10 0.956(18) . ?
C11 C12 1.3968(15) . ?
C11 C16 1.4000(15) . ?
C12 C13 1.3963(16) . ?
C12 C17 1.5146(16) . ?
C13 C14 1.3839(19) . ?
C13 H13 0.937(15) . ?
C14 C15 1.3851(19) . ?
C14 H14 0.967(17) . ?
C15 C16 1.3974(16) . ?
C15 H15 0.968(16) . ?
C16 C20 1.5201(17) . ?
C17 C18 1.5286(17) . ?
C17 C19 1.5313(18) . ?
C17 H17 0.979(15) . ?
C18 H18A 0.983(17) . ?
C18 H18B 0.973(18) . ?
C18 H18C 0.992(19) . ?
C19 H19A 1.025(17) . ?
C19 H19B 0.977(18) . ?
C19 H19C 1.012(18) . ?
C20 C21 1.533(2) . ?
C20 C22 1.5248(19) . ?
C20 H20 0.988(17) . ?
C21 H21A 0.98(2) . ?
C21 H21B 0.98(2) . ?
C21 H21C 1.02(2) . ?
C22 H22A 0.984(18) . ?
C22 H22B 0.986(19) . ?
C22 H22C 0.993(18) . ?
C23 C24 1.3896(18) . ?
C23 C28 1.3971(17) . ?
C24 C25 1.391(2) . ?
C24 H24 0.966(19) . ?
C25 C26 1.381(2) . ?
C25 H25 0.95(2) . ?
C26 C27 1.374(2) . ?
C26 H26 0.96(2) . ?
C27 C28 1.3936(19) . ?
C27 H27 0.985(19) . ?
C28 H28 1.007(18) . ?
C29 C30 1.3966(16) . ?
C29 C34 1.3984(16) . ?
C30 C31 1.3913(17) . ?
C30 H30 0.959(15) . ?
C31 C32 1.3861(19) . ?
C31 H31 0.966(18) . ?
C32 C33 1.387(2) . ?
C32 H32 0.988(18) . ?
C33 C34 1.3899(18) . ?
C33 H33 0.983(18) . ?
C34 H34 0.994(17) . ?
C35 C36 1.4036(15) . ?
C35 C40 1.3972(16) . ?
C36 C37 1.3933(16) . ?
C36 C41 1.5227(17) . ?
C37 C38 1.3841(18) . ?
C37 H37 0.967(17) . ?
C38 C39 1.3828(19) . ?
C38 H38 0.947(17) . ?
C39 C40 1.3967(16) . ?
C39 H39 0.950(18) . ?
C40 C44 1.5195(17) . ?
C41 C42 1.5326(19) . ?
C41 C43 1.5284(19) . ?
C41 H41 0.969(18) . ?
C42 H42A 1.03(2) . ?
C42 H42B 0.98(2) . ?
C42 H42C 1.01(2) . ?
C43 H43A 0.99(2) . ?
C43 H43B 1.01(2) . ?
C43 H43C 1.01(2) . ?
C44 C45 1.541(2) . ?
C44 C46 1.5268(19) . ?
C44 H44 0.961(17) . ?
C45 H45A 0.99(2) . ?
C45 H45B 1.06(2) . ?
C45 H45C 0.99(2) . ?
C46 H46A 0.986(18) . ?
C46 H46B 0.994(19) . ?
C46 H46C 0.990(18) . ?

loop_
_geom_torsion_atom_site_label_1
_geom_torsion_atom_site_label_2
_geom_torsion_atom_site_label_3
_geom_torsion_atom_site_label_4
_geom_torsion
_geom_torsion_site_symmetry_1
_geom_torsion_site_symmetry_2
_geom_torsion_site_symmetry_3
_geom_torsion_site_symmetry_4
_geom_torsion_publ_flag
P1 C2 C3 N2 164.50(9) . . . . ?
P1 C2 C3 C4 -16.5(2) . . . . ?
P1 C23 C24 C25 -177.63(13) . . . . ?
P1 C23 C28 C27 178.02(11) . . . . ?
P1 C29 C30 C31 -179.65(9) . . . . ?
P1 C29 C34 C33 178.72(10) . . . . ?
N1 C1 C5 C6 -142.66(12) . . . . ?
N1 C1 C5 C10 38.22(17) . . . . ?
N1 C2 C3 N2 -4.65(11) . . . . ?
N1 C2 C3 C4 174.38(13) . . . . ?
N1 C11 C12 C13 -173.58(10) . . . . ?
N1 C11 C12 C17 7.69(15) . . . . ?
N1 C11 C16 C15 172.94(10) . . . . ?
N1 C11 C16 C20 -7.83(16) . . . . ?
N2 C1 C5 C6 35.35(16) . . . . ?
N2 C1 C5 C10 -143.78(11) . . . . ?
N2 C35 C36 C37 176.61(10) . . . . ?
N2 C35 C36 C41 -3.96(15) . . . . ?
N2 C35 C40 C39 -176.37(10) . . . . ?
N2 C35 C40 C44 6.66(16) . . . . ?
C1 N1 C2 P1 -167.47(8) . . . . ?
C1 N1 C2 C3 2.95(12) . . . . ?
C1 N1 C11 C12 73.80(14) . . . . ?
C1 N1 C11 C16 -103.99(12) . . . . ?
C1 N2 C3 C2 5.05(12) . . . . ?
C1 N2 C3 C4 -174.10(11) . . . . ?
C1 N2 C35 C36 -105.21(13) . . . . ?
C1 N2 C35 C40 75.25(14) . . . . ?
C1 C5 C6 C7 -179.03(11) . . . . ?
C1 C5 C10 C9 178.75(11) . . . . ?
C2 P1 C23 C24 -62.17(11) . . . . ?
C2 P1 C23 C28 119.77(11) . . . . ?
C2 P1 C29 C30 -5.01(11) . . . . ?
C2 P1 C29 C34 174.12(9) . . . . ?
C2 N1 C1 N2 0.18(12) . . . . ?
C2 N1 C1 C5 178.48(10) . . . . ?
C2 N1 C11 C12 -99.99(12) . . . . ?
C2 N1 C11 C16 82.22(13) . . . . ?
C3 N2 C1 N1 -3.38(12) . . . . ?
C3 N2 C1 C5 178.27(10) . . . . ?
C3 N2 C35 C36 84.37(13) . . . . ?
C3 N2 C35 C40 -95.18(13) . . . . ?
C5 C6 C7 C8 0.47(19) . . . . ?
C6 C5 C10 C9 -0.40(18) . . . . ?
C6 C7 C8 C9 -0.8(2) . . . . ?
C7 C8 C9 C10 0.5(2) . . . . ?
C8 C9 C10 C5 0.1(2) . . . . ?
C10 C5 C6 C7 0.13(18) . . . . ?
C11 N1 C1 N2 -174.35(9) . . . . ?
C11 N1 C1 C5 3.95(17) . . . . ?
C11 N1 C2 P1 6.96(15) . . . . ?
C11 N1 C2 C3 177.38(10) . . . . ?
C11 C12 C13 C14 -0.42(17) . . . . ?
C11 C12 C17 C18 -120.75(12) . . . . ?
C11 C12 C17 C19 115.90(12) . . . . ?
C11 C16 C20 C21 115.02(14) . . . . ?
C11 C16 C20 C22 -121.79(12) . . . . ?
C12 C11 C16 C15 -4.71(17) . . . . ?
C12 C11 C16 C20 174.53(11) . . . . ?
C12 C13 C14 C15 -2.40(19) . . . . ?
C13 C12 C17 C18 60.57(14) . . . . ?
C13 C12 C17 C19 -62.79(14) . . . . ?
C13 C14 C15 C16 1.73(19) . . . . ?
C14 C15 C16 C11 1.70(18) . . . . ?
C14 C15 C16 C20 -177.56(11) . . . . ?
C15 C16 C20 C21 -65.77(17) . . . . ?
C15 C16 C20 C22 57.42(15) . . . . ?
C16 C11 C12 C13 4.09(16) . . . . ?
C16 C11 C12 C17 -174.64(11) . . . . ?
C17 C12 C13 C14 178.34(11) . . . . ?
C23 P1 C2 N1 137.77(9) . . . . ?
C23 P1 C2 C3 -29.95(12) . . . . ?
C23 P1 C29 C30 99.27(10) . . . . ?
C23 P1 C29 C34 -81.60(10) . . . . ?
C23 C24 C25 C26 -0.1(3) . . . . ?
C24 C23 C28 C27 -0.04(19) . . . . ?
C24 C25 C26 C27 -0.8(3) . . . . ?
C25 C26 C27 C28 1.3(2) . . . . ?
C26 C27 C28 C23 -0.9(2) . . . . ?
C28 C23 C24 C25 0.5(2) . . . . ?
C29 P1 C2 N1 -118.70(9) . . . . ?
C29 P1 C2 C3 73.59(12) . . . . ?
C29 P1 C23 C24 -170.32(11) . . . . ?
C29 P1 C23 C28 11.62(11) . . . . ?
C29 C30 C31 C32 0.35(19) . . . . ?
C30 C29 C34 C33 -2.11(18) . . . . ?
C30 C31 C32 C33 -1.1(2) . . . . ?
C31 C32 C33 C34 0.2(2) . . . . ?
C32 C33 C34 C29 1.4(2) . . . . ?
C34 C29 C30 C31 1.24(17) . . . . ?
C35 N2 C1 N1 -174.72(10) . . . . ?
C35 N2 C1 C5 6.93(17) . . . . ?
C35 N2 C3 C2 176.70(10) . . . . ?
C35 N2 C3 C4 -2.46(17) . . . . ?
C35 C36 C37 C38 0.87(17) . . . . ?
C35 C36 C41 C42 118.71(13) . . . . ?
C35 C36 C41 C43 -118.60(12) . . . . ?
C35 C40 C44 C45 118.46(13) . . . . ?
C35 C40 C44 C46 -118.08(13) . . . . ?
C36 C35 C40 C39 4.10(16) . . . . ?
C36 C35 C40 C44 -172.87(11) . . . . ?
C36 C37 C38 C39 1.72(19) . . . . ?
C37 C36 C41 C42 -61.88(15) . . . . ?
C37 C36 C41 C43 60.81(15) . . . . ?
C37 C38 C39 C40 -1.47(19) . . . . ?
C38 C39 C40 C35 -1.36(17) . . . . ?
C38 C39 C40 C44 175.65(11) . . . . ?
C39 C40 C44 C45 -58.42(15) . . . . ?
C39 C40 C44 C46 65.04(16) . . . . ?
C40 C35 C36 C37 -3.86(16) . . . . ?
C40 C35 C36 C41 175.57(11) . . . . ?
C41 C36 C37 C38 -178.57(11) . . . . ?

loop_
_exptl_oxdiff_crystal_face_indexfrac_h
_exptl_oxdiff_crystal_face_indexfrac_k
_exptl_oxdiff_crystal_face_indexfrac_l
_exptl_oxdiff_crystal_face_x
_exptl_oxdiff_crystal_face_y
_exptl_oxdiff_crystal_face_z
-0.0046 -0.0015 2.1697 0.0171 0.0313 -0.0669
2.1741 -0.0013 -2.1651 0.0398 -0.0811 0.0582
-0.0040 2.1663 2.1699 -0.0343 -0.0209 -0.1043
0.0040 -2.1663 -2.1699 0.0343 0.0209 0.1043
-2.1735 2.1690 2.1653 -0.0912 0.0289 -0.0955
0.0046 0.0015 -2.1697 -0.0171 -0.0313 0.0669
2.1650 -0.0042 2.1743 0.0740 -0.0185 -0.0757
-18.5707 -13.6843 -15.8313 -0.2870 0.5291 0.7985
-2.1741 0.0013 2.1651 -0.0398 0.0811 -0.0582
-2.1746 -2.1664 2.1649 0.0115 0.1332 -0.0208
2.1746 2.1664 -2.1649 -0.0115 -0.1332 0.0208
-25.5518 -11.1324 -3.7901 -0.4352 0.8012 0.4108
-0.0051 -2.1692 2.1695 0.0684 0.0834 -0.0295
-2.1644 2.1719 -2.1740 -0.1253 -0.0336 0.0383
2.1735 -2.1690 -2.1653 0.0912 -0.0289 0.0955
